data_4036297
loop_
_publ_author_name
'Loh, Joanna K.'
'Asad, Naeem'
'Samarakoon, Thiwanka B.'
'Hanson, Paul R.'

_publ_section_title
;
 Modular, One-Pot, Sequential Aziridine Ring Opening-S(N)Ar Strategy to
 7-, 10-, and 11-Membered Benzo-Fused Sultams.
;
_journal_issue 20
_journal_name_full 'The Journal of organic chemistry'
_journal_page_first 9926
_journal_page_last 9941
_journal_paper_doi 10.1021/acs.joc.5b01429
_journal_volume 80
_journal_year 2015
_chemical_formula_sum 'C15 H19 Br N2 O2 S'
_chemical_formula_weight 371.29
_space_group_crystal_system monoclinic
_space_group_IT_number 14
_space_group_name_Hall '-P 2ybc'
_space_group_name_H-M_alt 'P 1 21/c 1'
_atom_sites_solution_hydrogens difmap
_audit_creation_method SHELXL-2013
_cell_angle_alpha 90
_cell_angle_beta 101.460(2)
_cell_angle_gamma 90
_cell_formula_units_Z 4
_cell_length_a 10.0722(15)
_cell_length_b 11.2137(16)
_cell_length_c 13.464(2)
_cell_measurement_reflns_used 7818
_cell_measurement_temperature 100(2)
_cell_measurement_theta_max 68.07
_cell_measurement_theta_min 3.35
_cell_volume 1490.4(4)
_computing_cell_refinement 'Bruker SAINT'
_computing_data_collection 'Bruker APEX2'
_computing_data_reduction 'Bruker SAINT'
_computing_molecular_graphics 'Bruker SHELXTL'
_computing_publication_material 'Bruker SHELXTL'
_computing_structure_refinement 'SHELXL-2013 (Sheldrick, 2013)'
_computing_structure_solution 'Bruker SHELXTL'
_diffrn_ambient_temperature 100(2)
_diffrn_measured_fraction_theta_full 0.992
_diffrn_measured_fraction_theta_max 0.974
_diffrn_measurement_device_type 'Bruker Platinum 135 CCD'
_diffrn_measurement_method '\f and \w scans'
_diffrn_radiation_type CuK\a
_diffrn_radiation_wavelength 1.54178
_diffrn_reflns_av_R_equivalents 0.0273
_diffrn_reflns_av_unetI/netI 0.0283
_diffrn_reflns_Laue_measured_fraction_full 0.992
_diffrn_reflns_Laue_measured_fraction_max 0.974
_diffrn_reflns_limit_h_max 12
_diffrn_reflns_limit_h_min -11
_diffrn_reflns_limit_k_max 13
_diffrn_reflns_limit_k_min -12
_diffrn_reflns_limit_l_max 14
_diffrn_reflns_limit_l_min -16
_diffrn_reflns_number 8129
_diffrn_reflns_point_group_measured_fraction_full 0.992
_diffrn_reflns_point_group_measured_fraction_max 0.974
_diffrn_reflns_theta_full 66.000
_diffrn_reflns_theta_max 68.067
_diffrn_reflns_theta_min 4.479
_diffrn_source 'Bruker MicroStar microfocus rotating anode'
_exptl_absorpt_coefficient_mu 5.122
_exptl_absorpt_correction_T_max 1.000
_exptl_absorpt_correction_T_min 0.676
_exptl_absorpt_correction_type multi-scan
_exptl_crystal_colour colourless
_exptl_crystal_density_diffrn 1.655
_exptl_crystal_description 'Rectangular parallelepiped'
_exptl_crystal_F_000 760
_exptl_crystal_size_max 0.220
_exptl_crystal_size_mid 0.140
_exptl_crystal_size_min 0.050
_refine_diff_density_max 0.355
_refine_diff_density_min -0.631
_refine_diff_density_rms 0.078
_refine_ls_extinction_method none
_refine_ls_goodness_of_fit_ref 1.074
_refine_ls_hydrogen_treatment refall
_refine_ls_matrix_type full
_refine_ls_number_parameters 266
_refine_ls_number_reflns 2646
_refine_ls_number_restraints 0
_refine_ls_restrained_S_all 1.074
_refine_ls_R_factor_all 0.0279
_refine_ls_R_factor_gt 0.0278
_refine_ls_shift/su_max 0.000
_refine_ls_shift/su_mean 0.000
_refine_ls_structure_factor_coef Fsqd
_refine_ls_weighting_details 'w=1/[\s^2^(Fo^2^)+(0.0394P)^2^+1.4427P] where P=(Fo^2^+2Fc^2^)/3'
_refine_ls_weighting_scheme calc
_refine_ls_wR_factor_gt 0.0744
_refine_ls_wR_factor_ref 0.0747
_reflns_Friedel_coverage 0.000
_reflns_number_gt 2630
_reflns_number_total 2646
_reflns_threshold_expression 'I > 2\s(I)'
_cod_data_source_file jo5b01429_si_002.cif
_cod_data_source_block v03c_Cmpd_11c
_cod_original_sg_symbol_H-M 'P 21/c'
_cod_database_code 4036297
_shelx_space_group_comment
; 
The symmetry employed for this shelxl refinement is uniquely defined 
by the following loop, which should always be used as a source of 
symmetry information in preference to the above space-group names. 
They are only intended as comments. 
;
_shelx_estimated_absorpt_t_min 0.399
_shelx_estimated_absorpt_t_max 0.784
_shelxl_version_number 2013-4

loop_
_space_group_symop_operation_xyz
'x, y, z'
'-x, y+1/2, -z+1/2'
'-x, -y, -z'
'x, -y-1/2, z-1/2'

loop_
_atom_site_label
_atom_site_type_symbol
_atom_site_fract_x
_atom_site_fract_y
_atom_site_fract_z
_atom_site_U_iso_or_equiv
_atom_site_adp_type
_atom_site_occupancy
_atom_site_site_symmetry_order
_atom_site_calc_flag
Br1 Br -0.41090(2) 0.17050(2) 0.05411(2) 0.02189(10) Uani 1 1 d
S1 S 0.20047(5) 0.36605(4) 0.14848(3) 0.01513(13) Uani 1 1 d
O1 O 0.25269(15) 0.32900(13) 0.06183(11) 0.0196(3) Uani 1 1 d
O2 O 0.20624(15) 0.49115(13) 0.17272(11) 0.0215(3) Uani 1 1 d
N1 N 0.28005(17) 0.29521(16) 0.24924(12) 0.0153(3) Uani 1 1 d
N2 N 0.05153(17) 0.23635(16) 0.30427(12) 0.0159(3) Uani 1 1 d
C1 C 0.0286(2) 0.31886(17) 0.12797(16) 0.0154(4) Uani 1 1 d
C2 C -0.0524(2) 0.33902(18) 0.03224(16) 0.0175(4) Uani 1 1 d
H2 H -0.017(2) 0.378(2) -0.0164(17) 0.009(5) Uiso 1 1 d
C3 C -0.1845(2) 0.29665(19) 0.00955(15) 0.0179(4) Uani 1 1 d
H3 H -0.242(3) 0.312(2) -0.055(2) 0.023(6) Uiso 1 1 d
C4 C -0.23160(19) 0.23236(18) 0.08327(15) 0.0166(4) Uani 1 1 d
C5 C -0.1535(2) 0.21217(19) 0.17909(15) 0.0162(4) Uani 1 1 d
H5 H -0.190(3) 0.167(2) 0.2264(19) 0.015(6) Uiso 1 1 d
C6 C -0.0222(2) 0.25759(18) 0.20302(14) 0.0151(4) Uani 1 1 d
C7 C 0.1478(2) 0.13628(19) 0.31253(15) 0.0157(4) Uani 1 1 d
H7A H 0.094(2) 0.065(2) 0.2829(17) 0.011(5) Uiso 1 1 d
H7B H 0.180(2) 0.122(2) 0.3822(19) 0.016(6) Uiso 1 1 d
C8 C 0.2690(2) 0.16043(18) 0.25785(16) 0.0160(4) Uani 1 1 d
C9 C 0.4052(2) 0.1175(2) 0.32155(17) 0.0198(4) Uani 1 1 d
H9A H 0.475(3) 0.140(2) 0.284(2) 0.024(7) Uiso 1 1 d
H9B H 0.420(3) 0.157(3) 0.386(2) 0.031(7) Uiso 1 1 d
C10 C 0.4116(2) -0.0179(2) 0.33347(18) 0.0238(5) Uani 1 1 d
H10A H 0.499(3) -0.038(2) 0.375(2) 0.029(7) Uiso 1 1 d
H10B H 0.346(3) -0.044(3) 0.374(2) 0.029(7) Uiso 1 1 d
C11 C 0.3889(2) -0.0788(2) 0.23066(19) 0.0252(5) Uani 1 1 d
H11A H 0.392(3) -0.164(2) 0.237(2) 0.025(7) Uiso 1 1 d
H11B H 0.464(3) -0.060(2) 0.197(2) 0.028(7) Uiso 1 1 d
C12 C 0.2555(2) -0.0390(2) 0.16564(17) 0.0220(5) Uani 1 1 d
H12A H 0.179(3) -0.064(2) 0.1952(18) 0.020(6) Uiso 1 1 d
H12B H 0.242(3) -0.069(2) 0.100(2) 0.025(7) Uiso 1 1 d
C13 C 0.2473(2) 0.09691(19) 0.15462(15) 0.0172(4) Uani 1 1 d
H13A H 0.161(3) 0.119(2) 0.1116(19) 0.021(6) Uiso 1 1 d
H13B H 0.314(2) 0.118(2) 0.1208(17) 0.011(5) Uiso 1 1 d
C14 C 0.1158(2) 0.34270(19) 0.35762(16) 0.0185(4) Uani 1 1 d
H14A H 0.111(2) 0.3350(19) 0.4249(19) 0.012(6) Uiso 1 1 d
H14B H 0.067(3) 0.417(3) 0.3319(19) 0.023(6) Uiso 1 1 d
C15 C 0.2633(2) 0.3543(2) 0.34500(16) 0.0187(4) Uani 1 1 d
H15A H 0.292(2) 0.434(2) 0.3442(18) 0.018(6) Uiso 1 1 d
H15B H 0.316(3) 0.313(2) 0.396(2) 0.016(6) Uiso 1 1 d

loop_
_atom_site_aniso_label
_atom_site_aniso_U_11
_atom_site_aniso_U_22
_atom_site_aniso_U_33
_atom_site_aniso_U_23
_atom_site_aniso_U_13
_atom_site_aniso_U_12
Br1 0.01204(15) 0.02832(16) 0.02323(15) 0.00281(8) -0.00152(10) -0.00266(8)
S1 0.0132(2) 0.0174(3) 0.0142(2) 0.00084(18) 0.00123(18) -0.00145(18)
O1 0.0162(7) 0.0260(8) 0.0164(7) 0.0022(6) 0.0031(6) -0.0015(6)
O2 0.0233(8) 0.0169(7) 0.0227(7) 0.0017(6) 0.0009(6) -0.0016(6)
N1 0.0131(8) 0.0169(8) 0.0145(8) 0.0000(7) -0.0005(6) -0.0013(7)
N2 0.0142(8) 0.0189(9) 0.0135(8) -0.0003(7) 0.0004(6) 0.0017(7)
C1 0.0121(10) 0.0165(10) 0.0170(10) -0.0020(7) 0.0018(8) 0.0012(7)
C2 0.0177(11) 0.0193(10) 0.0158(10) 0.0024(8) 0.0042(8) 0.0011(8)
C3 0.0166(10) 0.0204(10) 0.0148(9) 0.0000(8) -0.0012(8) 0.0025(8)
C4 0.0113(9) 0.0187(10) 0.0189(10) -0.0016(8) 0.0012(7) 0.0006(8)
C5 0.0153(10) 0.0178(10) 0.0161(9) 0.0014(8) 0.0047(8) 0.0005(8)
C6 0.0143(9) 0.0168(9) 0.0140(9) -0.0004(7) 0.0021(7) 0.0034(8)
C7 0.0139(10) 0.0194(10) 0.0135(9) 0.0021(8) 0.0015(7) 0.0006(8)
C8 0.0142(10) 0.0160(10) 0.0171(10) 0.0003(7) 0.0018(8) -0.0003(7)
C9 0.0128(10) 0.0221(11) 0.0233(11) 0.0021(9) 0.0009(8) -0.0005(8)
C10 0.0154(11) 0.0240(11) 0.0313(11) 0.0064(9) 0.0031(9) 0.0029(9)
C11 0.0206(11) 0.0206(12) 0.0362(13) 0.0011(9) 0.0096(10) 0.0039(9)
C12 0.0204(11) 0.0210(11) 0.0257(11) -0.0049(9) 0.0074(9) -0.0004(9)
C13 0.0147(10) 0.0204(10) 0.0171(10) -0.0017(8) 0.0047(8) -0.0002(8)
C14 0.0190(11) 0.0221(11) 0.0133(10) -0.0032(8) 0.0005(8) 0.0017(8)
C15 0.0185(11) 0.0203(10) 0.0154(10) -0.0037(8) -0.0010(8) -0.0014(9)

loop_
_atom_type_symbol
_atom_type_description
_atom_type_scat_dispersion_real
_atom_type_scat_dispersion_imag
_atom_type_scat_source
C C 0.0181 0.0091 'International Tables Vol C Tables 4.2.6.8 and 6.1.1.4'
H H 0.0000 0.0000 'International Tables Vol C Tables 4.2.6.8 and 6.1.1.4'
N N 0.0311 0.0180 'International Tables Vol C Tables 4.2.6.8 and 6.1.1.4'
O O 0.0492 0.0322 'International Tables Vol C Tables 4.2.6.8 and 6.1.1.4'
S S 0.3331 0.5567 'International Tables Vol C Tables 4.2.6.8 and 6.1.1.4'
Br Br -0.6763 1.2805 'International Tables Vol C Tables 4.2.6.8 and 6.1.1.4'

loop_
_geom_angle_atom_site_label_1
_geom_angle_atom_site_label_2
_geom_angle_atom_site_label_3
_geom_angle
O1 S1 O2 117.55(9)
O1 S1 N1 109.59(9)
O2 S1 N1 107.10(9)
O1 S1 C1 106.90(9)
O2 S1 C1 108.63(9)
N1 S1 C1 106.58(9)
C15 N1 C8 110.71(16)
C15 N1 S1 112.35(14)
C8 N1 S1 120.92(13)
C6 N2 C7 113.97(15)
C6 N2 C14 114.99(17)
C7 N2 C14 111.14(16)
C6 C1 C2 120.95(19)
C6 C1 S1 121.17(16)
C2 C1 S1 117.78(16)
C3 C2 C1 120.33(19)
C3 C2 H2 120.1(14)
C1 C2 H2 119.6(14)
C4 C3 C2 118.07(19)
C4 C3 H3 120.6(16)
C2 C3 H3 121.3(16)
C3 C4 C5 122.59(19)
C3 C4 Br1 119.27(15)
C5 C4 Br1 118.14(15)
C4 C5 C6 119.42(19)
C4 C5 H5 119.4(16)
C6 C5 H5 121.2(16)
C5 C6 C1 118.57(19)
C5 C6 N2 116.51(18)
C1 C6 N2 124.93(18)
N2 C7 C8 113.27(16)
N2 C7 H7A 106.5(13)
C8 C7 H7A 111.0(13)
N2 C7 H7B 107.5(15)
C8 C7 H7B 110.4(14)
H7A C7 H7B 108(2)
N1 C8 C13 112.99(16)
N1 C8 C9 106.40(16)
C13 C8 C9 107.99(17)
N1 C8 C7 106.41(16)
C13 C8 C7 111.07(16)
C9 C8 C7 111.94(17)
C10 C9 C8 112.55(17)
C10 C9 H9A 107.1(16)
C8 C9 H9A 106.3(16)
C10 C9 H9B 111.3(17)
C8 C9 H9B 108.8(18)
H9A C9 H9B 111(2)
C11 C10 C9 110.85(19)
C11 C10 H10A 112.1(16)
C9 C10 H10A 107.7(17)
C11 C10 H10B 111.9(16)
C9 C10 H10B 109.9(17)
H10A C10 H10B 104(2)
C12 C11 C10 110.39(18)
C12 C11 H11A 111.0(17)
C10 C11 H11A 111.4(17)
C12 C11 H11B 110.2(16)
C10 C11 H11B 109.4(16)
H11A C11 H11B 104(2)
C11 C12 C13 111.91(18)
C11 C12 H12A 111.2(15)
C13 C12 H12A 106.9(15)
C11 C12 H12B 112.4(16)
C13 C12 H12B 106.1(17)
H12A C12 H12B 108(2)
C12 C13 C8 112.21(17)
C12 C13 H13A 109.2(16)
C8 C13 H13A 111.8(15)
C12 C13 H13B 106.1(15)
C8 C13 H13B 109.9(14)
H13A C13 H13B 107(2)
N2 C14 C15 110.85(17)
N2 C14 H14A 107.5(14)
C15 C14 H14A 111.0(15)
N2 C14 H14B 111.5(15)
C15 C14 H14B 108.5(15)
H14A C14 H14B 108(2)
N1 C15 C14 109.71(16)
N1 C15 H15A 108.9(15)
C14 C15 H15A 113.1(15)
N1 C15 H15B 106.5(16)
C14 C15 H15B 107.7(16)
H15A C15 H15B 111(2)

loop_
_geom_bond_atom_site_label_1
_geom_bond_atom_site_label_2
_geom_bond_distance
Br1 C4 1.901(2)
S1 O1 1.4332(16)
S1 O2 1.4389(16)
S1 N1 1.6377(17)
S1 C1 1.779(2)
N1 C15 1.489(3)
N1 C8 1.522(3)
N2 C6 1.437(2)
N2 C7 1.473(3)
N2 C14 1.474(3)
C1 C6 1.400(3)
C1 C2 1.400(3)
C2 C3 1.388(3)
C2 H2 0.92(2)
C3 C4 1.385(3)
C3 H3 0.96(3)
C4 C5 1.390(3)
C5 C6 1.394(3)
C5 H5 0.94(3)
C7 C8 1.569(3)
C7 H7A 1.00(2)
C7 H7B 0.94(2)
C8 C13 1.538(3)
C8 C9 1.543(3)
C9 C10 1.526(3)
C9 H9A 0.98(3)
C9 H9B 0.96(3)
C10 C11 1.520(3)
C10 H10A 0.97(3)
C10 H10B 0.98(3)
C11 C12 1.518(3)
C11 H11A 0.96(3)
C11 H11B 0.97(3)
C12 C13 1.532(3)
C12 H12A 0.97(3)
C12 H12B 0.93(3)
C13 H13A 0.98(3)
C13 H13B 0.92(2)
C14 C15 1.533(3)
C14 H14A 0.92(3)
C14 H14B 0.99(3)
C15 H15A 0.94(3)
C15 H15B 0.91(3)

loop_
_geom_hbond_atom_site_label_D
_geom_hbond_atom_site_label_H
_geom_hbond_atom_site_label_A
_geom_hbond_distance_DH
_geom_hbond_distance_HA
_geom_hbond_distance_DA
_geom_hbond_angle_DHA
_geom_hbond_site_symmetry_A
C5 H5 O2 0.94(3) 2.42(3) 3.290(3) 154(2) 2_545
C7 H7B O1 0.94(2) 2.45(2) 3.335(3) 157(2) 4_566
C13 H13B Br1 0.92(2) 3.13(2) 4.027(2) 166.1(18) 1_655
C15 H15A Br1 0.94(3) 3.11(3) 3.978(2) 153.9(18) 2
C15 H15B Br1 0.91(3) 3.13(3) 3.886(2) 142(2) 4_666

loop_
_geom_torsion_atom_site_label_1
_geom_torsion_atom_site_label_2
_geom_torsion_atom_site_label_3
_geom_torsion_atom_site_label_4
_geom_torsion
O1 S1 N1 C15 162.20(14)
O2 S1 N1 C15 33.66(16)
C1 S1 N1 C15 -82.47(15)
O1 S1 N1 C8 -64.01(17)
O2 S1 N1 C8 167.45(15)
C1 S1 N1 C8 51.32(17)
O1 S1 C1 C6 131.32(17)
O2 S1 C1 C6 -100.91(17)
N1 S1 C1 C6 14.18(19)
O1 S1 C1 C2 -45.15(18)
O2 S1 C1 C2 82.62(17)
N1 S1 C1 C2 -162.28(16)
C6 C1 C2 C3 -1.0(3)
S1 C1 C2 C3 175.43(16)
C1 C2 C3 C4 -1.4(3)
C2 C3 C4 C5 2.0(3)
C2 C3 C4 Br1 -178.91(15)
C3 C4 C5 C6 -0.2(3)
Br1 C4 C5 C6 -179.29(15)
C4 C5 C6 C1 -2.2(3)
C4 C5 C6 N2 178.27(18)
C2 C1 C6 C5 2.8(3)
S1 C1 C6 C5 -173.51(15)
C2 C1 C6 N2 -177.71(19)
S1 C1 C6 N2 5.9(3)
C7 N2 C6 C5 99.7(2)
C14 N2 C6 C5 -130.29(19)
C7 N2 C6 C1 -79.7(2)
C14 N2 C6 C1 50.3(3)
C6 N2 C7 C8 66.8(2)
C14 N2 C7 C8 -65.1(2)
C15 N1 C8 C13 164.60(17)
S1 N1 C8 C13 30.1(2)
C15 N1 C8 C9 -77.1(2)
S1 N1 C8 C9 148.47(14)
C15 N1 C8 C7 42.4(2)
S1 N1 C8 C7 -92.01(17)
N2 C7 C8 N1 22.0(2)
N2 C7 C8 C13 -101.37(19)
N2 C7 C8 C9 137.83(17)
N1 C8 C9 C10 -177.79(17)
C13 C8 C9 C10 -56.2(2)
C7 C8 C9 C10 66.4(2)
C8 C9 C10 C11 57.9(2)
C9 C10 C11 C12 -55.9(2)
C10 C11 C12 C13 55.4(2)
C11 C12 C13 C8 -56.3(2)
N1 C8 C13 C12 172.33(16)
C9 C8 C13 C12 54.9(2)
C7 C8 C13 C12 -68.2(2)
C6 N2 C14 C15 -94.0(2)
C7 N2 C14 C15 37.3(2)
C8 N1 C15 C14 -70.2(2)
S1 N1 C15 C14 68.4(2)
N2 C14 C15 N1 26.4(2)
